data_4319190
loop_
_publ_author_name
'Martin K\"ockerling'
'James D. Martin'

_publ_contact_author
;
Dr. Martin K\"ockerling
Universit\"at Duisburg
FB 6 - Festk\"orperchemie
Lotharstr. 1
47057 Duisburg
Germany
;
_publ_contact_author_email hi356ko@uni-duisburg.de
_publ_contact_author_fax intl-code-(0)203-379-2110
_publ_contact_author_phone intl-code-(0)203-379-1715
_publ_section_title
;
 Electronic Fine Tuning of the Structures of Reduced Rare-Earth Metal
 Halides
;
_journal_name_full 'Inorganic Chemistry'
_journal_page_first 389
_journal_page_last 395
_journal_paper_doi 10.1021/ic000986d
_journal_volume 40
_journal_year 2001
_chemical_formula_moiety 'I3 La3 Ru'
_chemical_formula_sum 'I3 La3 Ru'
_chemical_formula_weight 898.500
_space_group_IT_number 11
_symmetry_cell_setting monoclinic
_symmetry_space_group_name_Hall '-P 2yb'
_symmetry_space_group_name_H-M 'P 1 21/m 1'
_atom_sites_solution_primary direct
_atom_sites_solution_secondary difmap
_audit_creation_date november-4-1998
_audit_creation_method 'ct.exe (M. K\"ockerling, 1996)'
_cell_angle_alpha 90.00
_cell_angle_beta 93.42(2)
_cell_angle_gamma 90.00
_cell_formula_units_Z 2
_cell_length_a 9.343(1)
_cell_length_b 4.3469(8)
_cell_length_c 12.496(3)
_cell_measurement_reflns_used 15
_cell_measurement_temperature 293(2)
_cell_measurement_theta_max 9
_cell_measurement_theta_min 6
_cell_volume 506.60(16)
_computing_cell_refinement 'Rigaku software'
_computing_data_collection 'Rigaku software'
_computing_data_reduction 'Texsan software'
_computing_molecular_graphics 'Siemens SHELXTL'
_computing_structure_refinement 'Siemens SHELXTL'
_computing_structure_solution SHELX86
_diffrn_ambient_temperature 293(2)
_diffrn_measurement_device 'Rigaku AFC6'
_diffrn_measurement_method '\w - 2\t scans'
_diffrn_radiation_monochromator graphite
_diffrn_radiation_source 'rotating anode'
_diffrn_radiation_type MoK\a
_diffrn_radiation_wavelength 0.71073
_diffrn_reflns_av_R_equivalents 0.026
_diffrn_reflns_limit_h_max 13
_diffrn_reflns_limit_h_min 0
_diffrn_reflns_limit_k_max 8
_diffrn_reflns_limit_k_min -8
_diffrn_reflns_limit_l_max 16
_diffrn_reflns_limit_l_min -16
_diffrn_reflns_number 2777
_diffrn_reflns_theta_max 25.00
_diffrn_reflns_theta_min 1.50
_diffrn_standards_decay_% 1.00
_diffrn_standards_interval_count 150
_diffrn_standards_number 3
_exptl_absorpt_coefficient_mu 22.91
_exptl_absorpt_correction_T_max 1.0000
_exptl_absorpt_correction_T_min 0.9472
_exptl_absorpt_correction_type empirical
_exptl_crystal_colour black
_exptl_crystal_density_diffrn 5.890
_exptl_crystal_description needle
_exptl_crystal_F_000 748.0
_exptl_crystal_size_max 0.25
_exptl_crystal_size_mid 0.15
_exptl_crystal_size_min 0.04
_refine_diff_density_max 1.12
_refine_diff_density_min -1.13
_refine_ls_extinction_coef 0.00015(2)
_refine_ls_extinction_method 'Siemens SHELXTL'
_refine_ls_goodness_of_fit_obs 0.8541
_refine_ls_matrix_type full
_refine_ls_number_parameters 44
_refine_ls_number_reflns 731
_refine_ls_R_factor_obs 0.0227
_refine_ls_shift/su_max 0.000
_refine_ls_structure_factor_coef F
_refine_ls_weighting_details 'w=1/[\s^2^(Fo)+[(0.01 Fo)^2^]'
_refine_ls_weighting_scheme calc
_refine_ls_wR_factor_obs 0.0262
_reflns_number_observed 731
_reflns_number_total 1021
_reflns_observed_criterion >2sigma(I)
_cod_data_source_file ic000986d.cif
_cod_data_source_block La3I3Ru
_cod_depositor_comments
;
The following automatic conversions were performed:

'_refine_ls_weighting_scheme' value 'calc w=1/[\s^2^(Fo)+[(0.01
Fo)^2^] ' was changed to 'calc'. New tag
'_refine_ls_weighting_details' was created. The value of the new tag
was set to 'w=1/[\s^2^(Fo)+[(0.01 Fo)^2^]'.

Automatic conversion script
Id: cif_fix_values 3143 2015-03-26 13:38:13Z robertas 
;
_cod_original_cell_volume 506.6(2)
_cod_original_sg_symbol_H-M 'P 21/m'
_cod_database_code 4319190

loop_
_symmetry_equiv_pos_as_xyz
'x, y, z'
'-x, y+1/2, -z'
'-x, -y, -z'
'x, -y-1/2, z'

loop_
_atom_site_aniso_label
_atom_site_aniso_U_11
_atom_site_aniso_U_22
_atom_site_aniso_U_33
_atom_site_aniso_U_23
_atom_site_aniso_U_13
_atom_site_aniso_U_12
La1 0.0161(4) 0.0181(4) 0.0182(4) 0 0.0021(3) 0
La2 0.0230(5) 0.0174(5) 0.0179(4) 0 0.0034(4) 0
La3 0.0147(4) 0.0173(5) 0.0197(4) 0 0.0020(3) 0
I1 0.0176(5) 0.0202(5) 0.0264(5) 0 0.0028(4) 0
I2 0.0273(5) 0.0225(5) 0.0242(5) 0 -0.0043(4) 0
I3 0.0244(5) 0.0231(5) 0.0202(5) 0 0.0046(4) 0
Ru1 0.0152(5) 0.0125(6) 0.0191(6) 0 0.0014(5) 0

loop_
_atom_site_label
_atom_site_type_symbol
_atom_site_fract_x
_atom_site_fract_y
_atom_site_fract_z
_atom_site_U_iso_or_equiv
_atom_site_thermal_displace_type
_atom_site_occupancy
La1 La 0.09766(8) 0.25 0.89152(6) 0.0174(2) Uani 1
La2 La 0.12057(8) 0.25 0.33723(6) 0.0194(3) Uani 1
La3 La 0.31863(8) 0.75 0.12271(6) 0.0172(3) Uani 1
I1 I 0.39138(9) 0.75 0.86265(7) 0.0214(3) Uani 1
I2 I 0.3774(1) 0.75 0.38335(7) 0.0249(3) Uani 1
I3 I 0.1377(1) 0.25 0.61825(7) 0.0224(3) Uani 1
Ru1 Ru 0.1144(1) 0.25 0.12623(9) 0.0156(3) Uani 1

loop_
_atom_type_symbol
_atom_type_description
_atom_type_scat_dispersion_real
_atom_type_scat_dispersion_imag
_atom_type_scat_source
Ru Ru -1.420 0.836 'International Tables Vol IV Table 2.3.1 '
La La -0.613 2.282 'International Tables Vol IV Table 2.3.1 '
I I -0.726 1.812 'International Tables Vol IV Table 2.3.1 '

loop_
_geom_angle_atom_site_label_1
_geom_angle_atom_site_label_2
_geom_angle_atom_site_label_3
_geom_angle
I1 La1 I3 76.6(1)
La1D La1 I1 97.1(1)
La1D La1 I3 138.6(1)
La1E La1 I1 142.3(1)
La1E La1 I3 138.6(1)
La1E La1 La1D 65.8(1)
La2B La1 I1 87.7(1)
La2B La1 I3 51.8(1)
La1D La1 La2B 87.5(1)
La1E La1 La2B 122.7(1)
La2C La1 I1 128.3(1)
La2C La1 I3 51.8(1)
La1D La1 La2C 122.7(1)
La1E La1 La2C 87.5(1)
La2C La1 La2B 65.0(1)
La3A La1 I1 51.8(1)
La3A La1 I3 128.3(1)
La1D La1 La3A 57.5(1)
La1E La1 La3A 92.4(1)
La2B La1 La3A 115.3(1)
La2C La1 La3A 179.7(1)
La3B La1 I1 92.1(1)
La3B La1 I3 128.3(1)
La1D La1 La3B 92.4(1)
La1E La1 La3B 57.5(1)
La2B La1 La3B 179.7(1)
La2C La1 La3B 115.3(1)
La3B La1 La3A 64.4(1)
La3D La1 I1 141.0(1)
La3D La1 I3 97.0(1)
La1D La1 La3D 62.3(1)
La1E La1 La3D 62.3(1)
La2B La1 La3D 60.4(1)
La2C La1 La3D 60.4(1)
La3D La1 La3A 119.7(1)
La3D La1 La3B 119.7(1)
I1A La1 I1 75.9(1)
I1A La1 I3 76.6(1)
La1D La1 I1A 142.3(1)
La1E La1 I1A 97.1(1)
La2B La1 I1A 128.3(1)
La2C La1 I1A 87.7(1)
La3A La1 I1A 92.1(1)
La3B La1 I1A 51.8(1)
La3D La1 I1A 141.0(1)
I1 La1 Ru1A 96.1(1)
I3 La1 Ru1A 170.7(1)
La1D La1 Ru1A 47.2(1)
La1E La1 Ru1A 47.2(1)
La2B La1 Ru1A 134.6(1)
La2C La1 Ru1A 134.6(1)
La3A La1 Ru1A 45.2(1)
La3B La1 Ru1A 45.2(1)
La3D La1 Ru1A 92.3(1)
I1A La1 Ru1A 96.1(1)
I1 La1 Ru1C 93.5(1)
I3 La1 Ru1C 92.2(1)
La1D La1 Ru1C 46.9(1)
La1E La1 Ru1C 96.9(1)
La2B La1 Ru1C 40.6(1)
La2C La1 Ru1C 92.0(1)
La3A La1 Ru1C 88.3(1)
La3B La1 Ru1C 139.3(1)
La3D La1 Ru1C 47.8(1)
I1A La1 Ru1C 166.0(1)
Ru1C La1 Ru1A 94.1(1)
I1 La1 Ru1D 166.0(1)
I3 La1 Ru1D 92.2(1)
La1D La1 Ru1D 96.9(1)
La1E La1 Ru1D 46.9(1)
La2B La1 Ru1D 92.0(1)
La2C La1 Ru1D 40.6(1)
La3A La1 Ru1D 139.3(1)
La3B La1 Ru1D 88.3(1)
La3D La1 Ru1D 47.8(1)
I1A La1 Ru1D 93.5(1)
Ru1D La1 Ru1A 94.1(1)
Ru1D La1 Ru1C 95.3(1)
La3 La2 I2 52.4(1)
La3 La2 I3 132.6(1)
I2 La2 I3 80.4(1)
La3 La2 Ru1 46.4(1)
I2 La2 Ru1 98.5(1)
I3 La2 Ru1 178.6(1)
La1F La2 La3 57.8(1)
La1F La2 I2 95.8(1)
La1F La2 I3 134.3(1)
La1F La2 Ru1 46.6(1)
La1G La2 La3 93.0(1)
La1G La2 I2 144.8(1)
La1G La2 I3 134.3(1)
La1G La2 Ru1 46.6(1)
La1G La2 La1F 65.0(1)
La3C La2 La3 66.0(1)
La3C La2 I2 96.6(1)
La3C La2 I3 132.6(1)
La3C La2 Ru1 46.4(1)
La1F La2 La3C 93.0(1)
La1G La2 La3C 57.8(1)
La3 La2 I2A 96.6(1)
I2A La2 I2 83.5(1)
I2A La2 I3 80.4(1)
I2A La2 Ru1 98.5(1)
La1F La2 I2A 144.8(1)
La1G La2 I2A 95.8(1)
La3C La2 I2A 52.4(1)
La3 La2 I3A 97.3(1)
I2 La2 I3A 93.9(1)
I3A La2 I3 79.8(1)
I3A La2 Ru1 101.3(1)
La1F La2 I3A 54.9(1)
La1G La2 I3A 97.4(1)
La3C La2 I3A 147.2(1)
I2A La2 I3A 160.2(1)
La3 La2 I3B 147.2(1)
I2 La2 I3B 160.2(1)
I3B La2 I3 79.8(1)
I3B La2 Ru1 101.3(1)
La1F La2 I3B 97.4(1)
La1G La2 I3B 54.9(1)
La3C La2 I3B 97.3(1)
I2A La2 I3B 93.9(1)
I3B La2 I3A 81.8(1)
La2 La3 I2 52.3(1)
La2 La3 Ru1 41.3(1)
I2 La3 Ru1 93.2(1)
La1A La3 La2 122.1(1)
La1A La3 I2 138.9(1)
La1A La3 Ru1 96.0(1)
La1B La3 La2 87.1(1)
La1B La3 I2 138.9(1)
La1B La3 Ru1 45.9(1)
La1B La3 La1A 64.4(1)
La1F La3 La2 61.8(1)
La1F La3 I2 98.9(1)
La1F La3 Ru1 48.8(1)
La1F La3 La1A 60.3(1)
La1F La3 La1B 60.3(1)
La2A La3 La2 66.0(1)
La2A La3 I2 52.3(1)
La2A La3 Ru1 93.8(1)
La1A La3 La2A 87.1(1)
La1B La3 La2A 122.1(1)
La1F La3 La2A 61.8(1)
La2 La3 I1B 141.1(1)
I1B La3 I2 158.7(1)
I1B La3 Ru1 100.7(1)
La1A La3 I1B 55.8(1)
La1B La3 I1B 55.8(1)
La1F La3 I1B 102.5(1)
La2A La3 I1B 141.1(1)
La2 La3 I1C 134.2(1)
I1C La3 I2 82.1(1)
I1C La3 Ru1 169.4(1)
La1A La3 I1C 93.7(1)
La1B La3 I1C 137.1(1)
La1F La3 I1C 141.2(1)
La2A La3 I1C 90.9(1)
I1C La3 I1B 81.3(1)
La2 La3 I1D 90.9(1)
I1D La3 I2 82.1(1)
I1D La3 Ru1 92.4(1)
La1A La3 I1D 137.1(1)
La1B La3 I1D 93.7(1)
La1F La3 I1D 141.2(1)
La2A La3 I1D 134.2(1)
I1D La3 I1B 81.3(1)
I1D La3 I1C 77.6(1)
La2 La3 Ru1B 93.8(1)
I2 La3 Ru1B 93.2(1)
Ru1B La3 Ru1 97.4(1)
La1A La3 Ru1B 45.9(1)
La1B La3 Ru1B 96.0(1)
La1F La3 Ru1B 48.8(1)
La2A La3 Ru1B 41.3(1)
I1B La3 Ru1B 100.7(1)
I1C La3 Ru1B 92.4(1)
I1D La3 Ru1B 169.4(1)
La1C I1 La1 75.9(1)
La1 I1 La3A 72.4(1)
La1C I1 La3A 72.4(1)
La1 I1 La3E 171.1(1)
La1C I1 La3E 102.6(1)
La3E I1 La3A 98.7(1)
La1 I1 La3F 102.6(1)
La1C I1 La3F 171.1(1)
La3F I1 La3A 98.7(1)
La3F I1 La3E 77.6(1)
La2 I2 La3 75.3(1)
La2A I2 La2 83.5(1)
La2A I2 La3 75.3(1)
La1 I3 La2 171.2(1)
La1 I3 La2B 73.2(1)
La2B I3 La2 100.2(1)
La1 I3 La2C 73.2(1)
La2C I3 La2 100.2(1)
La2C I3 La2B 81.8(1)
La2 Ru1 La3 92.3(1)
La1B Ru1 La2 178.2(1)
La1B Ru1 La3 88.9(1)
La1F Ru1 La2 92.9(1)
La1F Ru1 La3 83.4(1)
La1F Ru1 La1B 85.9(1)
La1G Ru1 La2 92.9(1)
La1G Ru1 La3 174.7(1)
La1G Ru1 La1B 85.9(1)
La1G Ru1 La1F 95.3(1)
La2 Ru1 La3C 92.3(1)
La3C Ru1 La3 97.4(1)
La1B Ru1 La3C 88.9(1)
La1F Ru1 La3C 174.7(1)
La1G Ru1 La3C 83.4(1)

loop_
_geom_bond_atom_site_label_1
_geom_bond_atom_site_label_2
_geom_bond_distance
La1 I1 3.536(1)
La1 I3 3.457(1)
La1 La1D 3.999(2)
La1 La2B 4.044(1)
La1 La3A 4.077(1)
La1 La3D 3.883(1)
La1 Ru1A 2.928(1)
La1 Ru1C 2.941(1)
La2 La3 3.991(1)
La2 I2 3.263(1)
La2 I3 3.506(1)
La2 Ru1 2.634(1)
La2 I3A 3.319(1)
La3 I2 3.270(1)
La3 Ru1 2.894(1)
La3 I1B 3.359(1)
La3 I1C 3.470(1)
